data_1513124
loop_
_publ_author_name
'Xu, Qing-Long'
'Zhuo, Chun-Xiang'
'Dai, Li-Xin'
'You, Shu-Li'

_publ_section_title
;
 Highly Enantioselective Synthesis of
 TetrahydrocarbolinesviaIridium-Catalyzed Intramolecular Friedel--Crafts
 Type Allylic Alkylation Reactions
;
_journal_issue 23
_journal_name_full 'Organic Letters'
_journal_page_first 5909
_journal_paper_doi 10.1021/ol4027717
_journal_volume 15
_journal_year 2013
_chemical_absolute_configuration ad
_chemical_formula_sum 'C30 H33 Cl N2 O3 S'
_chemical_formula_weight 537.09
_chemical_name_systematic
; 
 ? 
;
_space_group_IT_number 5
_symmetry_cell_setting monoclinic
_symmetry_space_group_name_Hall 'C 2y'
_symmetry_space_group_name_H-M 'C 1 2 1'
_atom_sites_solution_hydrogens geom
_atom_sites_solution_primary direct
_atom_sites_solution_secondary difmap
_audit_creation_method SHELXL-97
_cell_angle_alpha 90.00
_cell_angle_beta 90.249(3)
_cell_angle_gamma 90.00
_cell_formula_units_Z 4
_cell_length_a 37.404(3)
_cell_length_b 6.7314(5)
_cell_length_c 10.8232(9)
_cell_measurement_reflns_used 2000
_cell_measurement_temperature 293(2)
_cell_measurement_theta_max 43.008
_cell_measurement_theta_min 4.350
_cell_volume 2725.1(4)
_computing_cell_refinement 'Bruker SMART'
_computing_data_collection 'Bruker SMART'
_computing_data_reduction 'Bruker SHELXTL'
_computing_molecular_graphics 'Bruker SHELXTL'
_computing_publication_material 'Bruker SHELXTL'
_computing_structure_refinement 'SHELXL-97 (Sheldrick, 1997)'
_computing_structure_solution 'SHELXS-97 (Sheldrick, 1990)'
_diffrn_ambient_temperature 293(2)
_diffrn_measured_fraction_theta_full 0.998
_diffrn_measured_fraction_theta_max 0.998
_diffrn_measurement_device_type 'CCD area detector'
_diffrn_measurement_method 'phi and omega scans'
_diffrn_radiation_monochromator graphite
_diffrn_radiation_source 'fine-focus sealed tube'
_diffrn_radiation_type MoK\a
_diffrn_radiation_wavelength 0.71073
_diffrn_reflns_av_R_equivalents 0.0297
_diffrn_reflns_av_sigmaI/netI 0.0463
_diffrn_reflns_limit_h_max 44
_diffrn_reflns_limit_h_min -37
_diffrn_reflns_limit_k_max 8
_diffrn_reflns_limit_k_min -7
_diffrn_reflns_limit_l_max 12
_diffrn_reflns_limit_l_min -13
_diffrn_reflns_number 7957
_diffrn_reflns_theta_full 25.50
_diffrn_reflns_theta_max 25.50
_diffrn_reflns_theta_min 1.88
_exptl_absorpt_coefficient_mu 0.251
_exptl_absorpt_correction_T_max 1.00000
_exptl_absorpt_correction_T_min 0.52659
_exptl_absorpt_correction_type empirical
_exptl_absorpt_process_details sadabs
_exptl_crystal_colour colorless
_exptl_crystal_density_diffrn 1.309
_exptl_crystal_density_method 'not measured'
_exptl_crystal_description prismatic
_exptl_crystal_F_000 1136
_exptl_crystal_size_max 0.165
_exptl_crystal_size_mid 0.114
_exptl_crystal_size_min 0.078
_refine_diff_density_max 0.269
_refine_diff_density_min -0.179
_refine_diff_density_rms 0.045
_refine_ls_abs_structure_details 'Flack H D (1983), Acta Cryst. A39, 876-881'
_refine_ls_abs_structure_Flack 0.01(8)
_refine_ls_extinction_method none
_refine_ls_goodness_of_fit_ref 1.056
_refine_ls_hydrogen_treatment constr
_refine_ls_matrix_type full
_refine_ls_number_parameters 336
_refine_ls_number_reflns 4527
_refine_ls_number_restraints 2
_refine_ls_restrained_S_all 1.066
_refine_ls_R_factor_all 0.0599
_refine_ls_R_factor_gt 0.0524
_refine_ls_shift/su_max 0.000
_refine_ls_shift/su_mean 0.000
_refine_ls_structure_factor_coef Fsqd
_refine_ls_weighting_details 'calc w=1/[\s^2^(Fo^2^)+(0.0695P)^2^+0.0000P] where P=(Fo^2^+2Fc^2^)/3'
_refine_ls_weighting_scheme calc
_refine_ls_wR_factor_gt 0.1194
_refine_ls_wR_factor_ref 0.1245
_reflns_number_gt 4012
_reflns_number_total 4527
_reflns_threshold_expression >2sigma(I)
_cod_data_source_file ol4027717_si_002.cif
_cod_data_source_block cd212430
_cod_depositor_comments
;
The following automatic conversions were performed:

'_symmetry_cell_setting' value 'Monoclinic' changed to 'monoclinic'
according to /home/saulius/struct/CIF-dictionaries/cif_core.dic
dictionary named 'cif_core.dic' version 2.4.2 from 2011-04-26.

Automatic conversion script
Id: cif_fix_values 1891 2012-01-12 08:04:46Z andrius 
;
_cod_original_sg_symbol_H-M C2
_cod_database_code 1513124

loop_
_symmetry_equiv_pos_as_xyz
'x, y, z'
'-x, y, -z'
'x+1/2, y+1/2, z'
'-x+1/2, y+1/2, -z'

loop_
_atom_site_label
_atom_site_type_symbol
_atom_site_fract_x
_atom_site_fract_y
_atom_site_fract_z
_atom_site_U_iso_or_equiv
_atom_site_adp_type
_atom_site_occupancy
_atom_site_symmetry_multiplicity
_atom_site_calc_flag
_atom_site_refinement_flags
S1 S 0.079299(19) 0.56282(13) 0.54585(7) 0.0365(2) Uani 1 1 d .
Cl1 Cl 0.05133(3) 1.26318(18) 0.84786(12) 0.0768(4) Uani 1 1 d .
N1 N 0.10881(7) 0.6258(4) 0.6568(2) 0.0387(7) Uani 1 1 d .
N2 N 0.19669(7) 0.3599(5) 0.6228(3) 0.0470(7) Uani 1 1 d .
O1 O 0.04579(6) 0.6316(5) 0.5870(2) 0.0533(7) Uani 1 1 d .
O2 O 0.08472(6) 0.3605(4) 0.5203(2) 0.0499(6) Uani 1 1 d .
O3 O 0.12322(8) 0.5356(5) 0.1984(3) 0.0717(9) Uani 1 1 d .
C1 C 0.10684(8) 0.7998(5) 0.7288(3) 0.0376(8) Uani 1 1 d .
C2 C 0.07919(9) 0.9359(6) 0.7435(3) 0.0464(9) Uani 1 1 d .
H2 H 0.0577 0.9238 0.7009 0.056 Uiso 1 1 calc R
C3 C 0.08551(10) 1.0902(6) 0.8251(3) 0.0505(9) Uani 1 1 d .
C4 C 0.11744(10) 1.1137(6) 0.8889(3) 0.0480(9) Uani 1 1 d .
H4 H 0.1205 1.2199 0.9429 0.058 Uiso 1 1 calc R
C5 C 0.14446(10) 0.9796(6) 0.8719(3) 0.0460(9) Uani 1 1 d .
H5 H 0.1660 0.9952 0.9138 0.055 Uiso 1 1 calc R
C6 C 0.13963(9) 0.8182(5) 0.7910(3) 0.0387(8) Uani 1 1 d .
C7 C 0.16173(9) 0.6576(6) 0.7537(3) 0.0402(8) Uani 1 1 d .
C8 C 0.14370(8) 0.5463(6) 0.6725(3) 0.0372(7) Uani 1 1 d .
C9 C 0.15767(9) 0.3606(6) 0.6106(3) 0.0416(8) Uani 1 1 d .
H9A H 0.1477 0.2436 0.6497 0.050 Uiso 1 1 calc R
H9B H 0.1509 0.3597 0.5240 0.050 Uiso 1 1 calc R
C10 C 0.20790(10) 0.3958(6) 0.7512(4) 0.0533(10) Uani 1 1 d .
H10A H 0.2335 0.3745 0.7581 0.064 Uiso 1 1 calc R
H10B H 0.1962 0.3002 0.8045 0.064 Uiso 1 1 calc R
C11 C 0.19913(9) 0.6055(6) 0.7960(3) 0.0493(9) Uani 1 1 d .
H11 H 0.2162 0.7000 0.7608 0.059 Uiso 1 1 calc R
C12 C 0.20220(12) 0.6077(8) 0.9374(4) 0.0709(13) Uani 1 1 d D
H12 H 0.1830 0.5566 0.9815 0.085 Uiso 1 1 calc R
C13 C 0.22837(16) 0.6723(11) 0.9994(6) 0.108(2) Uani 1 1 d D
H13A H 0.2482 0.7248 0.9593 0.129 Uiso 1 1 calc R
H13B H 0.2278 0.6675 1.0853 0.129 Uiso 1 1 calc R
C14 C 0.21129(11) 0.1684(7) 0.5840(4) 0.0591(11) Uani 1 1 d .
H14A H 0.2021 0.0654 0.6378 0.071 Uiso 1 1 calc R
H14B H 0.2371 0.1713 0.5938 0.071 Uiso 1 1 calc R
C15 C 0.20247(9) 0.1154(6) 0.4524(4) 0.0485(9) Uani 1 1 d .
C16 C 0.19321(10) -0.0799(7) 0.4247(4) 0.0614(11) Uani 1 1 d .
H16 H 0.1924 -0.1744 0.4873 0.074 Uiso 1 1 calc R
C17 C 0.18530(12) -0.1332(10) 0.3064(5) 0.0826(15) Uani 1 1 d .
H17 H 0.1794 -0.2644 0.2884 0.099 Uiso 1 1 calc R
C18 C 0.18595(14) 0.0057(12) 0.2135(5) 0.095(2) Uani 1 1 d .
H18 H 0.1805 -0.0311 0.1328 0.114 Uiso 1 1 calc R
C19 C 0.19475(17) 0.2013(12) 0.2407(5) 0.104(2) Uani 1 1 d .
H19 H 0.1947 0.2969 0.1787 0.125 Uiso 1 1 calc R
C20 C 0.20361(13) 0.2529(8) 0.3609(4) 0.0697(12) Uani 1 1 d .
H20 H 0.2104 0.3827 0.3789 0.084 Uiso 1 1 calc R
C21 C 0.09370(10) 0.7090(6) 0.4203(3) 0.0500(10) Uani 1 1 d .
H21A H 0.0935 0.8471 0.4460 0.060 Uiso 1 1 calc R
H21B H 0.1183 0.6743 0.4027 0.060 Uiso 1 1 calc R
C22 C 0.07217(8) 0.6920(5) 0.2996(3) 0.0365(7) Uani 1 1 d .
C23 C 0.09520(10) 0.6238(5) 0.1915(4) 0.0474(9) Uani 1 1 d .
C24 C 0.07582(11) 0.6886(7) 0.0750(3) 0.0608(12) Uani 1 1 d .
H24A H 0.0697 0.5757 0.0235 0.073 Uiso 1 1 calc R
H24B H 0.0901 0.7814 0.0275 0.073 Uiso 1 1 calc R
C25 C 0.04263(10) 0.7879(6) 0.1269(3) 0.0518(10) Uani 1 1 d .
H25 H 0.0306 0.8786 0.0695 0.062 Uiso 1 1 calc R
C26 C 0.05708(9) 0.8886(5) 0.2466(3) 0.0407(8) Uani 1 1 d .
C27 C 0.03910(9) 0.5518(6) 0.2932(3) 0.0432(8) Uani 1 1 d .
H27A H 0.0464 0.4142 0.2847 0.052 Uiso 1 1 calc R
H27B H 0.0245 0.5650 0.3665 0.052 Uiso 1 1 calc R
C28 C 0.01885(10) 0.6231(6) 0.1777(3) 0.0508(10) Uani 1 1 d .
H28A H 0.0161 0.5164 0.1181 0.061 Uiso 1 1 calc R
H28B H -0.0046 0.6738 0.1990 0.061 Uiso 1 1 calc R
C29 C 0.08552(10) 1.0471(6) 0.2221(4) 0.0530(9) Uani 1 1 d .
H29A H 0.0761 1.1444 0.1658 0.080 Uiso 1 1 calc R
H29B H 0.1063 0.9859 0.1867 0.080 Uiso 1 1 calc R
H29C H 0.0920 1.1105 0.2985 0.080 Uiso 1 1 calc R
C30 C 0.02797(11) 0.9808(6) 0.3270(4) 0.0621(11) Uani 1 1 d .
H30A H 0.0386 1.0350 0.4006 0.093 Uiso 1 1 calc R
H30B H 0.0109 0.8807 0.3491 0.093 Uiso 1 1 calc R
H30C H 0.0162 1.0848 0.2818 0.093 Uiso 1 1 calc R

loop_
_atom_site_aniso_label
_atom_site_aniso_U_11
_atom_site_aniso_U_22
_atom_site_aniso_U_33
_atom_site_aniso_U_23
_atom_site_aniso_U_13
_atom_site_aniso_U_12
S1 0.0324(4) 0.0433(5) 0.0337(4) -0.0015(4) -0.0029(3) -0.0013(4)
Cl1 0.0732(7) 0.0680(7) 0.0891(9) -0.0311(7) -0.0083(6) 0.0257(6)
N1 0.0357(14) 0.0466(17) 0.0338(14) -0.0056(13) -0.0039(11) 0.0036(13)
N2 0.0412(16) 0.0502(18) 0.0496(18) -0.0116(15) -0.0053(13) 0.0072(14)
O1 0.0353(12) 0.0741(19) 0.0505(15) -0.0144(13) -0.0014(11) -0.0007(12)
O2 0.0504(14) 0.0455(15) 0.0538(16) -0.0025(13) -0.0116(11) -0.0021(12)
O3 0.0561(17) 0.0574(19) 0.102(2) -0.0111(18) 0.0172(15) 0.0097(15)
C1 0.0395(17) 0.042(2) 0.0316(17) 0.0012(15) -0.0001(13) -0.0023(15)
C2 0.0423(19) 0.055(2) 0.042(2) -0.0043(18) -0.0012(15) 0.0034(17)
C3 0.056(2) 0.047(2) 0.048(2) -0.006(2) 0.0042(16) 0.0080(19)
C4 0.065(2) 0.039(2) 0.0394(19) -0.0086(16) 0.0005(17) -0.0037(18)
C5 0.051(2) 0.051(2) 0.0359(19) -0.0047(17) -0.0052(15) -0.0052(18)
C6 0.0404(18) 0.048(2) 0.0281(17) 0.0048(15) 0.0010(13) -0.0007(16)
C7 0.0375(17) 0.051(2) 0.0326(18) 0.0011(16) -0.0007(14) 0.0011(16)
C8 0.0338(15) 0.045(2) 0.0326(16) 0.0047(17) -0.0004(12) 0.0038(16)
C9 0.0391(18) 0.045(2) 0.040(2) -0.0050(17) -0.0057(14) 0.0052(16)
C10 0.0440(19) 0.058(3) 0.058(2) -0.006(2) -0.0157(17) 0.0086(18)
C11 0.0405(18) 0.054(2) 0.053(2) -0.0102(19) -0.0123(15) 0.0041(17)
C12 0.067(3) 0.072(3) 0.073(3) -0.013(3) -0.034(2) 0.016(2)
C13 0.094(4) 0.138(6) 0.091(4) -0.037(4) -0.021(3) -0.001(4)
C14 0.050(2) 0.061(3) 0.066(3) -0.005(2) -0.0077(19) 0.014(2)
C15 0.0392(18) 0.054(2) 0.052(2) -0.0061(19) 0.0051(15) 0.0140(17)
C16 0.051(2) 0.068(3) 0.065(3) -0.009(2) 0.010(2) -0.002(2)
C17 0.059(3) 0.103(4) 0.086(4) -0.031(3) 0.003(3) -0.002(3)
C18 0.078(3) 0.148(7) 0.059(3) -0.035(4) -0.004(3) 0.041(4)
C19 0.117(5) 0.136(6) 0.060(3) 0.014(4) 0.024(3) 0.071(5)
C20 0.081(3) 0.065(3) 0.063(3) 0.000(2) 0.013(2) 0.018(3)
C21 0.048(2) 0.062(3) 0.040(2) 0.0058(18) -0.0059(16) -0.0142(18)
C22 0.0373(17) 0.0338(18) 0.0384(19) -0.0013(14) -0.0022(14) -0.0043(14)
C23 0.050(2) 0.0327(19) 0.060(2) -0.0124(17) 0.0065(17) -0.0085(17)
C24 0.079(3) 0.069(3) 0.034(2) -0.0124(19) 0.0042(19) -0.023(2)
C25 0.062(2) 0.052(2) 0.041(2) 0.0087(19) -0.0141(17) -0.008(2)
C26 0.0418(18) 0.0354(19) 0.045(2) 0.0046(16) -0.0014(15) -0.0026(15)
C27 0.0475(18) 0.0365(18) 0.0455(19) 0.0005(18) -0.0003(14) -0.0102(17)
C28 0.051(2) 0.055(2) 0.046(2) -0.0042(18) -0.0101(16) -0.0142(18)
C29 0.058(2) 0.0364(19) 0.065(2) 0.007(2) 0.0001(18) -0.0084(19)
C30 0.049(2) 0.047(2) 0.090(3) -0.009(2) 0.002(2) -0.0007(19)

loop_
_atom_type_symbol
_atom_type_description
_atom_type_scat_dispersion_real
_atom_type_scat_dispersion_imag
_atom_type_scat_source
C C 0.0033 0.0016 'International Tables Vol C Tables 4.2.6.8 and 6.1.1.4'
H H 0.0000 0.0000 'International Tables Vol C Tables 4.2.6.8 and 6.1.1.4'
N N 0.0061 0.0033 'International Tables Vol C Tables 4.2.6.8 and 6.1.1.4'
O O 0.0106 0.0060 'International Tables Vol C Tables 4.2.6.8 and 6.1.1.4'
S S 0.1246 0.1234 'International Tables Vol C Tables 4.2.6.8 and 6.1.1.4'
Cl Cl 0.1484 0.1585 'International Tables Vol C Tables 4.2.6.8 and 6.1.1.4'

loop_
_geom_angle_atom_site_label_1
_geom_angle_atom_site_label_2
_geom_angle_atom_site_label_3
_geom_angle
O2 S1 O1 120.66(17)
O2 S1 N1 106.88(14)
O1 S1 N1 105.86(14)
O2 S1 C21 110.13(19)
O1 S1 C21 109.55(19)
N1 S1 C21 101.99(15)
C1 N1 C8 107.3(3)
C1 N1 S1 124.7(2)
C8 N1 S1 126.2(2)
C14 N2 C9 110.5(3)
C14 N2 C10 108.1(3)
C9 N2 C10 111.4(3)
C2 C1 C6 122.4(3)
C2 C1 N1 130.7(3)
C6 C1 N1 106.9(3)
C3 C2 C1 116.3(3)
C3 C2 H2 121.9
C1 C2 H2 121.9
C2 C3 C4 123.2(3)
C2 C3 Cl1 117.9(3)
C4 C3 Cl1 118.9(3)
C5 C4 C3 119.6(3)
C5 C4 H4 120.2
C3 C4 H4 120.2
C4 C5 C6 120.0(3)
C4 C5 H5 120.0
C6 C5 H5 120.0
C1 C6 C5 118.5(3)
C1 C6 C7 107.8(3)
C5 C6 C7 133.7(3)
C8 C7 C6 108.7(3)
C8 C7 C11 122.2(3)
C6 C7 C11 129.0(3)
C7 C8 N1 109.2(3)
C7 C8 C9 125.5(3)
N1 C8 C9 125.3(3)
N2 C9 C8 108.0(3)
N2 C9 H9A 110.1
C8 C9 H9A 110.1
N2 C9 H9B 110.1
C8 C9 H9B 110.1
H9A C9 H9B 108.4
N2 C10 C11 113.0(3)
N2 C10 H10A 109.0
C11 C10 H10A 109.0
N2 C10 H10B 109.0
C11 C10 H10B 109.0
H10A C10 H10B 107.8
C7 C11 C10 108.5(3)
C7 C11 C12 111.4(3)
C10 C11 C12 108.1(3)
C7 C11 H11 109.6
C10 C11 H11 109.6
C12 C11 H11 109.6
C13 C12 C11 126.1(5)
C13 C12 H12 117.0
C11 C12 H12 117.0
C12 C13 H13A 120.0
C12 C13 H13B 120.0
H13A C13 H13B 120.0
N2 C14 C15 113.6(3)
N2 C14 H14A 108.8
C15 C14 H14A 108.8
N2 C14 H14B 108.8
C15 C14 H14B 108.8
H14A C14 H14B 107.7
C20 C15 C16 119.7(4)
C20 C15 C14 121.5(4)
C16 C15 C14 118.8(4)
C17 C16 C15 120.3(5)
C17 C16 H16 119.8
C15 C16 H16 119.8
C16 C17 C18 120.3(6)
C16 C17 H17 119.9
C18 C17 H17 119.9
C17 C18 C19 119.7(5)
C17 C18 H18 120.1
C19 C18 H18 120.1
C20 C19 C18 119.5(6)
C20 C19 H19 120.2
C18 C19 H19 120.2
C15 C20 C19 120.4(6)
C15 C20 H20 119.8
C19 C20 H20 119.8
C22 C21 S1 116.9(2)
C22 C21 H21A 108.1
S1 C21 H21A 108.1
C22 C21 H21B 108.1
S1 C21 H21B 108.1
H21A C21 H21B 107.3
C23 C22 C21 112.3(3)
C23 C22 C26 100.3(3)
C21 C22 C26 116.1(3)
C23 C22 C27 103.5(3)
C21 C22 C27 119.8(3)
C26 C22 C27 102.3(3)
O3 C23 C24 127.3(4)
O3 C23 C22 126.4(4)
C24 C23 C22 106.3(3)
C23 C24 C25 102.0(3)
C23 C24 H24A 111.4
C25 C24 H24A 111.4
C23 C24 H24B 111.4
C25 C24 H24B 111.4
H24A C24 H24B 109.2
C24 C25 C28 107.0(3)
C24 C25 C26 102.6(3)
C28 C25 C26 102.6(3)
C24 C25 H25 114.5
C28 C25 H25 114.5
C26 C25 H25 114.5
C30 C26 C29 108.2(3)
C30 C26 C22 113.3(3)
C29 C26 C22 114.1(3)
C30 C26 C25 113.9(3)
C29 C26 C25 113.5(3)
C22 C26 C25 93.5(3)
C28 C27 C22 103.6(3)
C28 C27 H27A 111.0
C22 C27 H27A 111.0
C28 C27 H27B 111.0
C22 C27 H27B 111.0
H27A C27 H27B 109.0
C25 C28 C27 103.5(3)
C25 C28 H28A 111.1
C27 C28 H28A 111.1
C25 C28 H28B 111.1
C27 C28 H28B 111.1
H28A C28 H28B 109.0
C26 C29 H29A 109.5
C26 C29 H29B 109.5
H29A C29 H29B 109.5
C26 C29 H29C 109.5
H29A C29 H29C 109.5
H29B C29 H29C 109.5
C26 C30 H30A 109.5
C26 C30 H30B 109.5
H30A C30 H30B 109.5
C26 C30 H30C 109.5
H30A C30 H30C 109.5
H30B C30 H30C 109.5

loop_
_geom_bond_atom_site_label_1
_geom_bond_atom_site_label_2
_geom_bond_distance
S1 O2 1.404(3)
S1 O1 1.410(2)
S1 N1 1.682(3)
S1 C21 1.764(4)
Cl1 C3 1.747(4)
N1 C1 1.408(4)
N1 C8 1.420(4)
N2 C14 1.462(5)
N2 C9 1.465(4)
N2 C10 1.470(5)
O3 C23 1.206(5)
C1 C2 1.392(5)
C1 C6 1.402(4)
C2 C3 1.383(5)
C2 H2 0.9300
C3 C4 1.386(5)
C4 C5 1.368(5)
C4 H4 0.9300
C5 C6 1.406(5)
C5 H5 0.9300
C6 C7 1.421(5)
C7 C8 1.336(5)
C7 C11 1.511(4)
C8 C9 1.512(5)
C9 H9A 0.9700
C9 H9B 0.9700
C10 C11 1.529(6)
C10 H10A 0.9700
C10 H10B 0.9700
C11 C12 1.534(6)
C11 H11 0.9800
C12 C13 1.262(6)
C12 H12 0.9300
C13 H13A 0.9300
C13 H13B 0.9300
C14 C15 1.503(5)
C14 H14A 0.9700
C14 H14B 0.9700
C15 C20 1.356(6)
C15 C16 1.392(6)
C16 C17 1.361(6)
C16 H16 0.9300
C17 C18 1.374(9)
C17 H17 0.9300
C18 C19 1.388(9)
C18 H18 0.9300
C19 C20 1.385(7)
C19 H19 0.9300
C20 H20 0.9300
C21 C22 1.535(5)
C21 H21A 0.9700
C21 H21B 0.9700
C22 C23 1.527(5)
C22 C26 1.548(5)
C22 C27 1.558(5)
C23 C24 1.515(6)
C24 C25 1.520(6)
C24 H24A 0.9700
C24 H24B 0.9700
C25 C28 1.526(5)
C25 C26 1.557(5)
C25 H25 0.9800
C26 C30 1.528(5)
C26 C29 1.531(5)
C27 C28 1.537(5)
C27 H27A 0.9700
C27 H27B 0.9700
C28 H28A 0.9700
C28 H28B 0.9700
C29 H29A 0.9600
C29 H29B 0.9600
C29 H29C 0.9600
C30 H30A 0.9600
C30 H30B 0.9600
C30 H30C 0.9600

loop_
_geom_torsion_atom_site_label_1
_geom_torsion_atom_site_label_2
_geom_torsion_atom_site_label_3
_geom_torsion_atom_site_label_4
_geom_torsion
O2 S1 N1 C1 -164.3(3)
O1 S1 N1 C1 -34.5(3)
C21 S1 N1 C1 80.1(3)
O2 S1 N1 C8 33.2(3)
O1 S1 N1 C8 163.0(3)
C21 S1 N1 C8 -82.4(3)
C8 N1 C1 C2 178.0(3)
S1 N1 C1 C2 12.8(5)
C8 N1 C1 C6 -2.7(4)
S1 N1 C1 C6 -167.9(2)
C6 C1 C2 C3 -1.1(5)
N1 C1 C2 C3 178.1(4)
C1 C2 C3 C4 0.8(6)
C1 C2 C3 Cl1 -179.3(3)
C2 C3 C4 C5 0.0(6)
Cl1 C3 C4 C5 -179.9(3)
C3 C4 C5 C6 -0.6(6)
C2 C1 C6 C5 0.5(5)
N1 C1 C6 C5 -178.8(3)
C2 C1 C6 C7 -179.1(3)
N1 C1 C6 C7 1.5(4)
C4 C5 C6 C1 0.3(5)
C4 C5 C6 C7 179.9(4)
C1 C6 C7 C8 0.3(4)
C5 C6 C7 C8 -179.3(4)
C1 C6 C7 C11 -178.1(3)
C5 C6 C7 C11 2.4(7)
C6 C7 C8 N1 -2.0(4)
C11 C7 C8 N1 176.5(3)
C6 C7 C8 C9 -179.8(3)
C11 C7 C8 C9 -1.4(6)
C1 N1 C8 C7 2.9(4)
S1 N1 C8 C7 167.9(3)
C1 N1 C8 C9 -179.2(3)
S1 N1 C8 C9 -14.2(5)
C14 N2 C9 C8 170.2(3)
C10 N2 C9 C8 50.0(4)
C7 C8 C9 N2 -17.9(5)
N1 C8 C9 N2 164.6(3)
C14 N2 C10 C11 171.2(3)
C9 N2 C10 C11 -67.2(4)
C8 C7 C11 C10 -10.8(5)
C6 C7 C11 C10 167.3(4)
C8 C7 C11 C12 -129.6(4)
C6 C7 C11 C12 48.5(5)
N2 C10 C11 C7 43.5(4)
N2 C10 C11 C12 164.5(3)
C7 C11 C12 C13 -140.5(6)
C10 C11 C12 C13 100.3(6)
C9 N2 C14 C15 59.2(4)
C10 N2 C14 C15 -178.6(3)
N2 C14 C15 C20 41.2(5)
N2 C14 C15 C16 -139.3(4)
C20 C15 C16 C17 0.0(6)
C14 C15 C16 C17 -179.6(4)
C15 C16 C17 C18 -0.8(7)
C16 C17 C18 C19 0.1(8)
C17 C18 C19 C20 1.5(8)
C16 C15 C20 C19 1.6(6)
C14 C15 C20 C19 -178.8(4)
C18 C19 C20 C15 -2.4(7)
O2 S1 C21 C22 67.5(3)
O1 S1 C21 C22 -67.4(3)
N1 S1 C21 C22 -179.3(3)
S1 C21 C22 C23 -121.1(3)
S1 C21 C22 C26 124.3(3)
S1 C21 C22 C27 0.6(5)
C21 C22 C23 O3 21.5(5)
C26 C22 C23 O3 145.5(4)
C27 C22 C23 O3 -109.0(4)
C21 C22 C23 C24 -158.5(3)
C26 C22 C23 C24 -34.6(3)
C27 C22 C23 C24 70.9(3)
O3 C23 C24 C25 179.3(4)
C22 C23 C24 C25 -0.6(4)
C23 C24 C25 C28 -71.8(4)
C23 C24 C25 C26 35.7(4)
C23 C22 C26 C30 171.3(3)
C21 C22 C26 C30 -67.4(4)
C27 C22 C26 C30 64.9(4)
C23 C22 C26 C29 -64.2(4)
C21 C22 C26 C29 57.0(4)
C27 C22 C26 C29 -170.7(3)
C23 C22 C26 C25 53.4(3)
C21 C22 C26 C25 174.7(3)
C27 C22 C26 C25 -53.0(3)
C24 C25 C26 C30 -173.1(3)
C28 C25 C26 C30 -62.3(4)
C24 C25 C26 C29 62.5(4)
C28 C25 C26 C29 173.3(3)
C24 C25 C26 C22 -55.7(3)
C28 C25 C26 C22 55.2(3)
C23 C22 C27 C28 -71.0(3)
C21 C22 C27 C28 163.1(3)
C26 C22 C27 C28 33.0(3)
C24 C25 C28 C27 70.8(4)
C26 C25 C28 C27 -36.7(4)
C22 C27 C28 C25 2.3(4)
